data_7155795
loop_
_publ_author_name
'Maeda, Chihiro'
'Nagahata, Keiji'
'Ema, Tadashi'

_publ_section_title
;
 Carbazole-based BODIPYs with ethynyl substituents at the boron center:
 solid-state excimer fluorescence in the VIS/NIR region
;
_journal_name_full 'Org. Biomol. Chem.'
_journal_paper_doi 10.1039/C7OB01473B
_journal_year 2017
_chemical_formula_moiety 'C63 H61 B N2 S, 2(C H Cl3)'
_chemical_formula_sum 'C65 H63 B Cl6 N2 S'
_chemical_formula_weight 1127.74
_space_group_crystal_system triclinic
_space_group_IT_number 2
_space_group_name_Hall '-P 1'
_space_group_name_H-M_alt 'P -1'
_symmetry_space_group_name_Hall '-P 1'
_symmetry_space_group_name_H-M 'P -1'
_atom_sites_solution_hydrogens geom
_audit_creation_method SHELXL-2014/7
_audit_update_record
;
2017-03-08 deposited with the CCDC.
2017-08-03 downloaded from the CCDC.
;
_cell_angle_alpha 100.643(12)
_cell_angle_beta 92.2079(10)
_cell_angle_gamma 92.499(16)
_cell_formula_units_Z 2
_cell_length_a 11.908(4)
_cell_length_b 13.971(6)
_cell_length_c 17.856(7)
_cell_measurement_reflns_used 1500
_cell_measurement_temperature 93(2)
_cell_measurement_theta_max 68.1
_cell_measurement_theta_min 25.3
_cell_volume 2913(2)
_computing_structure_refinement 'SHELXL-2014/7 (Sheldrick, 2014)'
_diffrn_ambient_temperature 93(2)
_diffrn_detector_area_resol_mean 5.8140
_diffrn_measured_fraction_theta_full 0.968
_diffrn_measured_fraction_theta_max 0.968
_diffrn_measurement_device_type 'Rigaku XtaLAB P200'
_diffrn_measurement_method \w
_diffrn_radiation_type CuK\a
_diffrn_radiation_wavelength 1.54187
_diffrn_reflns_av_R_equivalents 0.0702
_diffrn_reflns_av_unetI/netI 0.0614
_diffrn_reflns_Laue_measured_fraction_full 0.968
_diffrn_reflns_Laue_measured_fraction_max 0.968
_diffrn_reflns_limit_h_max 14
_diffrn_reflns_limit_h_min -12
_diffrn_reflns_limit_k_max 16
_diffrn_reflns_limit_k_min -16
_diffrn_reflns_limit_l_max 21
_diffrn_reflns_limit_l_min -21
_diffrn_reflns_number 35282
_diffrn_reflns_point_group_measured_fraction_full 0.968
_diffrn_reflns_point_group_measured_fraction_max 0.968
_diffrn_reflns_theta_full 65.996
_diffrn_reflns_theta_max 65.996
_diffrn_reflns_theta_min 6.571
_exptl_absorpt_coefficient_mu 3.342
_exptl_absorpt_correction_T_max 0.967
_exptl_absorpt_correction_T_min 0.755
_exptl_absorpt_correction_type multi-scan
_exptl_absorpt_process_details 'REQAB (Rigaku, 1998)'
_exptl_crystal_colour red
_exptl_crystal_density_diffrn 1.286
_exptl_crystal_description prism
_exptl_crystal_F_000 1180
_exptl_crystal_size_max 0.100
_exptl_crystal_size_mid 0.070
_exptl_crystal_size_min 0.010
_refine_diff_density_max 0.744
_refine_diff_density_min -0.682
_refine_diff_density_rms 0.077
_refine_ls_extinction_method none
_refine_ls_goodness_of_fit_ref 1.009
_refine_ls_hydrogen_treatment constr
_refine_ls_matrix_type full
_refine_ls_number_parameters 698
_refine_ls_number_reflns 9820
_refine_ls_number_restraints 72
_refine_ls_restrained_S_all 1.013
_refine_ls_R_factor_all 0.0995
_refine_ls_R_factor_gt 0.0619
_refine_ls_shift/su_max 0.001
_refine_ls_shift/su_mean 0.000
_refine_ls_structure_factor_coef Fsqd
_refine_ls_weighting_details 'w=1/[\s^2^(Fo^2^)+(0.0968P)^2^+4.4399P] where P=(Fo^2^+2Fc^2^)/3'
_refine_ls_weighting_scheme calc
_refine_ls_wR_factor_gt 0.1573
_refine_ls_wR_factor_ref 0.1859
_reflns_Friedel_coverage 0.000
_reflns_number_gt 6711
_reflns_number_total 9820
_reflns_threshold_expression 'I > 2\s(I)'
_cod_data_source_file c7ob01473b2.cif
_cod_data_source_block 161119cm
_cod_database_code 7155795
_shelx_shelxl_version_number 2014/7
_shelx_space_group_comment
;
The symmetry employed for this shelxl refinement is uniquely defined
by the following loop, which should always be used as a source of
symmetry information in preference to the above space-group names.
They are only intended as comments.
;
_shelx_estimated_absorpt_t_min 0.731
_shelx_estimated_absorpt_t_max 0.967

loop_
_space_group_symop_operation_xyz
'x, y, z'
'-x, -y, -z'

loop_
_atom_site_label
_atom_site_type_symbol
_atom_site_fract_x
_atom_site_fract_y
_atom_site_fract_z
_atom_site_U_iso_or_equiv
_atom_site_adp_type
_atom_site_occupancy
_atom_site_site_symmetry_order
_atom_site_calc_flag
_atom_site_refinement_flags_posn
_atom_site_refinement_flags_adp
_atom_site_refinement_flags_occupancy
_atom_site_disorder_assembly
_atom_site_disorder_group
C1 C 0.0180(3) 0.5449(3) 0.83574(19) 0.0169(7) Uani 1 1 d . . . . .
H1 H -0.0276 0.5748 0.8027 0.020 Uiso 1 1 calc R U . . .
C2 C 0.0635(3) 0.4558(3) 0.81031(18) 0.0165(7) Uani 1 1 d . . . . .
H2 H 0.0490 0.4253 0.7585 0.020 Uiso 1 1 calc R U . . .
C3 C 0.1300(3) 0.4084(2) 0.85729(18) 0.0152(7) Uani 1 1 d . . . . .
C4 C 0.1521(3) 0.4536(2) 0.93309(19) 0.0155(7) Uani 1 1 d . . . . .
H3 H 0.1957 0.4224 0.9663 0.019 Uiso 1 1 calc R U . . .
C5 C 0.1103(3) 0.5445(2) 0.96019(18) 0.0150(7) Uani 1 1 d . . . . .
C6 C 0.0417(3) 0.5890(2) 0.91155(18) 0.0146(7) Uani 1 1 d . . . . .
C7 C 0.0576(3) 0.6911(2) 1.02227(18) 0.0140(7) Uani 1 1 d . . . . .
C8 C 0.1214(3) 0.6119(2) 1.03271(18) 0.0138(7) Uani 1 1 d . . . . .
C9 C 0.1752(3) 0.6130(2) 1.10301(18) 0.0157(7) Uani 1 1 d . . . . .
H4 H 0.2183 0.5598 1.1110 0.019 Uiso 1 1 calc R U . . .
C10 C 0.1659(3) 0.6936(2) 1.16294(18) 0.0147(7) Uani 1 1 d . . . . .
C11 C 0.1049(3) 0.7724(2) 1.14958(18) 0.0148(7) Uani 1 1 d . . . . .
H5 H 0.1014 0.8276 1.1892 0.018 Uiso 1 1 calc R U . . .
C12 C 0.0493(3) 0.7718(2) 1.07949(18) 0.0139(7) Uani 1 1 d . . . . .
C13 C -0.0205(3) 0.8472(2) 1.06148(18) 0.0155(7) Uani 1 1 d . . . . .
C14 C -0.1392(3) 0.9198(3) 0.9896(2) 0.0175(8) Uani 1 1 d . . . . .
C15 C -0.2095(3) 0.9324(3) 0.9285(2) 0.0220(8) Uani 1 1 d . . . . .
H6 H -0.2190 0.8837 0.8836 0.026 Uiso 1 1 calc R U . . .
C16 C -0.2648(3) 1.0180(3) 0.9352(2) 0.0277(9) Uani 1 1 d . . . . .
H7 H -0.3140 1.0277 0.8944 0.033 Uiso 1 1 calc R U . . .
C17 C -0.2505(3) 1.0909(3) 1.0006(2) 0.0273(9) Uani 1 1 d . . . . .
H8 H -0.2884 1.1497 1.0028 0.033 Uiso 1 1 calc R U . . .
C18 C -0.1827(3) 1.0787(3) 1.0616(2) 0.0239(8) Uani 1 1 d . . . . .
H9 H -0.1736 1.1277 1.1062 0.029 Uiso 1 1 calc R U . . .
C19 C -0.1275(3) 0.9917(3) 1.0558(2) 0.0180(8) Uani 1 1 d . . . . .
C20 C 0.1799(3) 0.3140(3) 0.82598(19) 0.0168(8) Uani 1 1 d . . . . .
C21 C 0.1303(3) 0.2517(3) 0.76128(19) 0.0178(8) Uani 1 1 d . . . . .
H10 H 0.0622 0.2685 0.7386 0.021 Uiso 1 1 calc R U . . .
C22 C 0.1797(3) 0.1656(3) 0.7299(2) 0.0241(9) Uani 1 1 d . . . . .
C23 C 0.2800(3) 0.1440(3) 0.7639(2) 0.0277(9) Uani 1 1 d . . . . .
H11 H 0.3146 0.0859 0.7426 0.033 Uiso 1 1 calc R U . . .
C24 C 0.3319(3) 0.2040(3) 0.8280(2) 0.0224(8) Uani 1 1 d . . . . .
C25 C 0.2786(3) 0.2877(3) 0.8587(2) 0.0204(8) Uani 1 1 d . . . . .
H12 H 0.3109 0.3284 0.9036 0.025 Uiso 1 1 calc R U . . .
C26 C 0.1288(3) 0.0988(3) 0.6570(2) 0.0344(10) Uani 1 1 d D U . . .
C27 C 0.0178(13) 0.1423(11) 0.6242(9) 0.020(4) Uiso 0.29(2) 1 d D U P A 1
H55 H 0.0327 0.2115 0.6231 0.030 Uiso 0.29(2) 1 calc R U P A 1
H56 H -0.0020 0.1067 0.5724 0.030 Uiso 0.29(2) 1 calc R U P A 1
H57 H -0.0447 0.1350 0.6572 0.030 Uiso 0.29(2) 1 calc R U P A 1
C28 C 0.2138(16) 0.1086(16) 0.5931(12) 0.021(5) Uiso 0.29(2) 1 d D U P A 1
H58 H 0.2315 0.1778 0.5931 0.031 Uiso 0.29(2) 1 calc R U P A 1
H59 H 0.2830 0.0768 0.6031 0.031 Uiso 0.29(2) 1 calc R U P A 1
H60 H 0.1797 0.0773 0.5432 0.031 Uiso 0.29(2) 1 calc R U P A 1
C29 C 0.1014(18) -0.0061(12) 0.6575(13) 0.039(5) Uiso 0.29(2) 1 d D U P A 1
H61 H 0.0699 -0.0382 0.6071 0.059 Uiso 0.29(2) 1 calc R U P A 1
H62 H 0.1700 -0.0376 0.6697 0.059 Uiso 0.29(2) 1 calc R U P A 1
H63 H 0.0462 -0.0117 0.6960 0.059 Uiso 0.29(2) 1 calc R U P A 1
C30 C 0.4433(4) 0.1798(3) 0.8646(2) 0.0282(9) Uani 1 1 d . . . . .
C31 C 0.5163(4) 0.2724(4) 0.8987(3) 0.0507(13) Uani 1 1 d . . . . .
H26 H 0.5901 0.2539 0.9158 0.076 Uiso 1 1 calc R U . . .
H27 H 0.4794 0.3092 0.9422 0.076 Uiso 1 1 calc R U . . .
H28 H 0.5260 0.3128 0.8599 0.076 Uiso 1 1 calc R U . . .
C32 C 0.4175(4) 0.1251(4) 0.9284(3) 0.0403(11) Uani 1 1 d . . . . .
H29 H 0.4881 0.1118 0.9536 0.060 Uiso 1 1 calc R U . . .
H30 H 0.3759 0.0634 0.9071 0.060 Uiso 1 1 calc R U . . .
H31 H 0.3720 0.1649 0.9655 0.060 Uiso 1 1 calc R U . . .
C33 C 0.5155(4) 0.1234(4) 0.8045(3) 0.0506(14) Uani 1 1 d . . . . .
H32 H 0.4856 0.0556 0.7907 0.076 Uiso 1 1 calc R U . . .
H33 H 0.5931 0.1248 0.8251 0.076 Uiso 1 1 calc R U . . .
H34 H 0.5140 0.1535 0.7591 0.076 Uiso 1 1 calc R U . . .
C34 C 0.2166(3) 0.6923(3) 1.24008(19) 0.0159(7) Uani 1 1 d . . . . .
C35 C 0.2206(3) 0.6052(3) 1.26697(19) 0.0178(8) Uani 1 1 d . . . . .
H13 H 0.1924 0.5464 1.2348 0.021 Uiso 1 1 calc R U . . .
C36 C 0.2648(3) 0.6016(3) 1.33975(19) 0.0185(8) Uani 1 1 d . . . . .
C37 C 0.3060(3) 0.6883(3) 1.3852(2) 0.0209(8) Uani 1 1 d . . . . .
H14 H 0.3375 0.6869 1.4347 0.025 Uiso 1 1 calc R U . . .
C38 C 0.3029(3) 0.7775(3) 1.36085(19) 0.0194(8) Uani 1 1 d . . . . .
C39 C 0.2584(3) 0.7782(3) 1.28830(19) 0.0165(7) Uani 1 1 d . . . . .
H15 H 0.2561 0.8383 1.2707 0.020 Uiso 1 1 calc R U . . .
C40 C 0.2592(4) 0.5047(3) 1.3686(2) 0.0245(9) Uani 1 1 d . . . . .
C41 C 0.1367(4) 0.4848(3) 1.3891(2) 0.0324(10) Uani 1 1 d . . . . .
H35 H 0.0863 0.4821 1.3440 0.049 Uiso 1 1 calc R U . . .
H36 H 0.1156 0.5373 1.4297 0.049 Uiso 1 1 calc R U . . .
H37 H 0.1303 0.4225 1.4067 0.049 Uiso 1 1 calc R U . . .
C42 C 0.3360(4) 0.5075(3) 1.4398(2) 0.0343(10) Uani 1 1 d . . . . .
H38 H 0.3106 0.5560 1.4818 0.051 Uiso 1 1 calc R U . . .
H39 H 0.4135 0.5253 1.4289 0.051 Uiso 1 1 calc R U . . .
H40 H 0.3333 0.4431 1.4542 0.051 Uiso 1 1 calc R U . . .
C43 C 0.2932(4) 0.4205(3) 1.3068(2) 0.0320(10) Uani 1 1 d . . . . .
H41 H 0.3695 0.4346 1.2917 0.048 Uiso 1 1 calc R U . . .
H42 H 0.2406 0.4134 1.2623 0.048 Uiso 1 1 calc R U . . .
H43 H 0.2911 0.3599 1.3270 0.048 Uiso 1 1 calc R U . . .
C44 C 0.3518(3) 0.8701(3) 1.4142(2) 0.0230(8) Uani 1 1 d . . . . .
C45 C 0.4800(3) 0.8625(3) 1.4230(2) 0.0309(10) Uani 1 1 d . . . . .
H44 H 0.5126 0.8569 1.3729 0.046 Uiso 1 1 calc R U . . .
H45 H 0.4963 0.8049 1.4448 0.046 Uiso 1 1 calc R U . . .
H46 H 0.5128 0.9211 1.4570 0.046 Uiso 1 1 calc R U . . .
C46 C 0.3013(4) 0.8788(3) 1.4928(2) 0.0317(10) Uani 1 1 d . . . . .
H47 H 0.3160 0.8202 1.5138 0.048 Uiso 1 1 calc R U . . .
H48 H 0.2199 0.8854 1.4877 0.048 Uiso 1 1 calc R U . . .
H49 H 0.3358 0.9363 1.5272 0.048 Uiso 1 1 calc R U . . .
C47 C 0.3280(4) 0.9627(3) 1.3836(2) 0.0323(10) Uani 1 1 d . . . . .
H50 H 0.2465 0.9677 1.3769 0.048 Uiso 1 1 calc R U . . .
H51 H 0.3626 0.9602 1.3345 0.048 Uiso 1 1 calc R U . . .
H52 H 0.3595 1.0198 1.4199 0.048 Uiso 1 1 calc R U . . .
C48 C -0.0447(3) 0.7758(2) 0.84669(19) 0.0182(8) Uani 1 1 d . . . . .
C49 C -0.0255(3) 0.7764(3) 0.7816(2) 0.0196(8) Uani 1 1 d . . . . .
C50 C -0.0051(3) 0.7680(3) 0.7016(2) 0.0227(9) Uani 1 1 d . . . . .
C51 C 0.0918(4) 0.7247(3) 0.6722(2) 0.0341(10) Uani 1 1 d . . . . .
H16 H 0.1465 0.7047 0.7055 0.041 Uiso 1 1 calc R U . . .
C52 C 0.1078(5) 0.7113(3) 0.5950(2) 0.0435(12) Uani 1 1 d . . . . .
H17 H 0.1735 0.6817 0.5754 0.052 Uiso 1 1 calc R U . . .
C53 C 0.0300(5) 0.7400(4) 0.5461(2) 0.0494(15) Uani 1 1 d . . . . .
H18 H 0.0417 0.7300 0.4930 0.059 Uiso 1 1 calc R U . . .
C54 C -0.0647(5) 0.7833(4) 0.5743(2) 0.0458(13) Uani 1 1 d . . . . .
H19 H -0.1182 0.8039 0.5405 0.055 Uiso 1 1 calc R U . . .
C55 C -0.0833(4) 0.7974(3) 0.6517(2) 0.0327(10) Uani 1 1 d . . . . .
H20 H -0.1494 0.8271 0.6706 0.039 Uiso 1 1 calc R U . . .
C56 C -0.2028(3) 0.7001(3) 0.91531(19) 0.0182(8) Uani 1 1 d . . . . .
C57 C -0.3008(3) 0.6737(3) 0.90432(19) 0.0211(8) Uani 1 1 d . . . . .
C58 C -0.4190(3) 0.6500(3) 0.8908(2) 0.0222(8) Uani 1 1 d . . . . .
C59 C -0.4654(4) 0.5561(4) 0.8855(3) 0.0500(14) Uani 1 1 d . . . . .
H21 H -0.4177 0.5047 0.8905 0.060 Uiso 1 1 calc R U . . .
C60 C -0.5796(4) 0.5358(4) 0.8729(4) 0.0597(16) Uani 1 1 d . . . . .
H22 H -0.6097 0.4710 0.8693 0.072 Uiso 1 1 calc R U . . .
C61 C -0.6503(4) 0.6094(4) 0.8655(3) 0.0411(11) Uani 1 1 d . . . . .
H23 H -0.7292 0.5956 0.8583 0.049 Uiso 1 1 calc R U . . .
C62 C -0.6063(4) 0.7029(3) 0.8687(2) 0.0327(10) Uani 1 1 d . . . . .
H24 H -0.6546 0.7534 0.8625 0.039 Uiso 1 1 calc R U . . .
C63 C -0.4914(4) 0.7231(3) 0.8811(2) 0.0294(9) Uani 1 1 d . . . . .
H25 H -0.4615 0.7877 0.8831 0.035 Uiso 1 1 calc R U . . .
N1 N 0.0084(2) 0.6782(2) 0.95050(15) 0.0149(6) Uani 1 1 d . . . . .
N2 N -0.0755(2) 0.8391(2) 0.99429(15) 0.0157(6) Uani 1 1 d . . . . .
B1 B -0.0780(4) 0.7458(3) 0.9251(2) 0.0164(8) Uani 1 1 d . . . . .
S1 S -0.03897(8) 0.95459(6) 1.12320(5) 0.0190(2) Uani 1 1 d . . . . .
C64 C -0.5169(5) 0.2143(4) 0.3018(3) 0.0557(15) Uani 1 1 d . . . . .
H53 H -0.5124 0.2757 0.2805 0.067 Uiso 1 1 calc R U . . .
Cl1 Cl -0.38876(14) 0.15857(12) 0.28856(11) 0.0754(5) Uani 1 1 d . . . . .
Cl2 Cl -0.62886(12) 0.13966(10) 0.25420(8) 0.0557(4) Uani 1 1 d . . . . .
Cl3 Cl -0.53958(18) 0.24567(12) 0.39959(9) 0.0813(6) Uani 1 1 d . . . . .
C65 C -0.2915(4) 0.5512(3) 0.3265(3) 0.0399(11) Uani 1 1 d . . . . .
H54 H -0.2622 0.5432 0.2740 0.048 Uiso 1 1 calc R U . . .
Cl4 Cl -0.34834(12) 0.43700(9) 0.33980(7) 0.0528(3) Uani 1 1 d . . . . .
Cl5 Cl -0.39487(14) 0.63599(11) 0.33394(10) 0.0716(5) Uani 1 1 d . . . . .
Cl6 Cl -0.17813(12) 0.58953(10) 0.39306(7) 0.0542(4) Uani 1 1 d . . . . .
C67 C 0.0031(6) 0.1012(11) 0.6508(8) 0.096(6) Uani 0.71(2) 1 d D U P A 2
H64 H -0.0287 0.0851 0.6970 0.144 Uiso 0.71(2) 1 calc R U P A 2
H65 H -0.0179 0.1666 0.6451 0.144 Uiso 0.71(2) 1 calc R U P A 2
H66 H -0.0262 0.0536 0.6063 0.144 Uiso 0.71(2) 1 calc R U P A 2
C68 C 0.1528(11) -0.0090(4) 0.6635(4) 0.040(3) Uani 0.71(2) 1 d D U P A 2
H67 H 0.1164 -0.0257 0.7081 0.060 Uiso 0.71(2) 1 calc R U P A 2
H68 H 0.1228 -0.0533 0.6173 0.060 Uiso 0.71(2) 1 calc R U P A 2
H69 H 0.2341 -0.0154 0.6693 0.060 Uiso 0.71(2) 1 calc R U P A 2
C66 C 0.1845(11) 0.1225(7) 0.5894(4) 0.044(3) Uani 0.71(2) 1 d D U P A 2
H70 H 0.2662 0.1197 0.5968 0.065 Uiso 0.71(2) 1 calc R U P A 2
H71 H 0.1580 0.0752 0.5439 0.065 Uiso 0.71(2) 1 calc R U P A 2
H72 H 0.1663 0.1882 0.5827 0.065 Uiso 0.71(2) 1 calc R U P A 2

loop_
_atom_site_aniso_label
_atom_site_aniso_U_11
_atom_site_aniso_U_22
_atom_site_aniso_U_33
_atom_site_aniso_U_23
_atom_site_aniso_U_13
_atom_site_aniso_U_12
C1 0.016(2) 0.0234(18) 0.0124(16) 0.0049(14) 0.0021(14) 0.0010(15)
C2 0.0123(19) 0.0255(18) 0.0109(16) 0.0011(14) 0.0032(13) -0.0025(15)
C3 0.0077(18) 0.0236(18) 0.0140(16) 0.0023(14) 0.0039(13) -0.0001(14)
C4 0.0094(19) 0.0228(18) 0.0151(17) 0.0055(14) 0.0029(13) 0.0003(14)
C5 0.0137(19) 0.0212(17) 0.0108(16) 0.0046(13) 0.0032(13) -0.0015(14)
C6 0.0115(19) 0.0198(17) 0.0130(16) 0.0042(13) 0.0039(13) -0.0009(14)
C7 0.0138(19) 0.0193(17) 0.0099(15) 0.0041(13) 0.0047(13) 0.0021(14)
C8 0.0146(19) 0.0146(16) 0.0128(16) 0.0030(13) 0.0065(13) -0.0017(14)
C9 0.014(2) 0.0194(17) 0.0136(16) 0.0027(13) 0.0029(14) 0.0005(14)
C10 0.0128(19) 0.0200(17) 0.0108(16) 0.0020(13) 0.0026(13) -0.0036(14)
C11 0.015(2) 0.0167(16) 0.0123(16) 0.0008(13) 0.0036(13) -0.0029(14)
C12 0.0133(19) 0.0171(17) 0.0119(16) 0.0034(13) 0.0042(13) 0.0001(14)
C13 0.019(2) 0.0149(16) 0.0125(16) 0.0010(13) 0.0062(14) -0.0016(14)
C14 0.013(2) 0.0195(17) 0.0203(18) 0.0042(14) 0.0037(14) 0.0029(15)
C15 0.016(2) 0.030(2) 0.0199(18) 0.0047(15) 0.0005(15) 0.0032(16)
C16 0.021(2) 0.036(2) 0.029(2) 0.0094(17) -0.0010(17) 0.0100(18)
C17 0.021(2) 0.027(2) 0.035(2) 0.0073(17) 0.0044(17) 0.0094(17)
C18 0.021(2) 0.0249(19) 0.025(2) 0.0034(15) 0.0033(16) 0.0030(16)
C19 0.012(2) 0.0229(18) 0.0193(18) 0.0053(14) 0.0029(14) 0.0015(15)
C20 0.014(2) 0.0236(18) 0.0126(16) 0.0035(14) 0.0058(14) -0.0009(15)
C21 0.014(2) 0.0227(18) 0.0164(17) 0.0012(14) 0.0045(14) 0.0014(15)
C22 0.017(2) 0.029(2) 0.0229(19) -0.0053(16) 0.0082(16) 0.0007(16)
C23 0.022(2) 0.028(2) 0.031(2) -0.0013(17) 0.0113(17) 0.0078(17)
C24 0.018(2) 0.032(2) 0.0196(18) 0.0064(15) 0.0087(15) 0.0061(17)
C25 0.018(2) 0.0292(19) 0.0146(17) 0.0042(14) 0.0052(14) 0.0017(16)
C26 0.023(2) 0.035(2) 0.037(2) -0.0163(18) 0.0060(18) 0.0033(18)
C30 0.026(2) 0.041(2) 0.0209(19) 0.0068(17) 0.0090(16) 0.0155(19)
C31 0.025(3) 0.053(3) 0.076(4) 0.022(3) -0.011(2) -0.001(2)
C32 0.027(3) 0.057(3) 0.043(3) 0.026(2) 0.001(2) 0.000(2)
C33 0.036(3) 0.079(4) 0.037(3) 0.006(2) 0.005(2) 0.032(3)
C34 0.0096(19) 0.0239(18) 0.0145(17) 0.0038(14) 0.0040(13) 0.0005(15)
C35 0.018(2) 0.0225(18) 0.0119(16) 0.0006(13) 0.0029(14) -0.0006(15)
C36 0.017(2) 0.0250(19) 0.0144(17) 0.0045(14) 0.0043(14) 0.0022(15)
C37 0.016(2) 0.032(2) 0.0134(17) 0.0020(15) -0.0017(14) 0.0017(16)
C38 0.014(2) 0.0264(19) 0.0160(17) -0.0019(14) 0.0050(14) 0.0001(15)
C39 0.012(2) 0.0204(17) 0.0157(17) 0.0002(13) 0.0042(14) 0.0010(14)
C40 0.031(2) 0.027(2) 0.0167(18) 0.0073(15) -0.0016(16) 0.0034(17)
C41 0.035(3) 0.032(2) 0.032(2) 0.0126(18) 0.0067(19) -0.0024(19)
C42 0.050(3) 0.036(2) 0.0188(19) 0.0100(17) -0.0054(19) 0.003(2)
C43 0.050(3) 0.027(2) 0.0203(19) 0.0072(16) 0.0014(18) 0.012(2)
C44 0.019(2) 0.029(2) 0.0176(18) -0.0036(15) 0.0007(15) -0.0014(16)
C45 0.021(2) 0.038(2) 0.029(2) -0.0059(18) -0.0006(17) -0.0017(18)
C46 0.033(3) 0.038(2) 0.021(2) -0.0052(17) 0.0087(17) -0.0026(19)
C47 0.038(3) 0.027(2) 0.027(2) -0.0055(16) -0.0004(18) -0.0036(19)
C48 0.018(2) 0.0192(17) 0.0176(18) 0.0043(14) -0.0017(14) 0.0026(15)
C49 0.021(2) 0.0222(18) 0.0166(18) 0.0057(14) -0.0003(15) 0.0025(15)
C50 0.032(2) 0.0220(18) 0.0146(17) 0.0059(14) 0.0038(16) -0.0065(17)
C51 0.042(3) 0.037(2) 0.024(2) 0.0064(17) 0.0095(19) -0.002(2)
C52 0.060(3) 0.044(3) 0.025(2) 0.0011(19) 0.021(2) -0.008(2)
C53 0.084(4) 0.043(3) 0.017(2) 0.0009(19) 0.012(2) -0.025(3)
C54 0.070(4) 0.046(3) 0.022(2) 0.017(2) -0.014(2) -0.019(3)
C55 0.041(3) 0.035(2) 0.023(2) 0.0120(17) -0.0055(18) -0.008(2)
C56 0.020(2) 0.0230(18) 0.0127(16) 0.0053(14) 0.0037(14) 0.0040(16)
C57 0.025(2) 0.0242(19) 0.0144(17) 0.0029(14) 0.0037(15) 0.0008(16)
C58 0.015(2) 0.032(2) 0.0199(18) 0.0050(15) 0.0053(15) -0.0005(16)
C59 0.021(3) 0.042(3) 0.093(4) 0.032(3) 0.000(3) -0.003(2)
C60 0.029(3) 0.047(3) 0.110(5) 0.038(3) 0.002(3) -0.009(2)
C61 0.016(2) 0.063(3) 0.048(3) 0.020(2) 0.0064(19) -0.004(2)
C62 0.022(2) 0.048(3) 0.028(2) 0.0032(18) 0.0024(17) 0.009(2)
C63 0.023(2) 0.033(2) 0.031(2) 0.0037(17) 0.0017(17) -0.0032(18)
N1 0.0150(16) 0.0198(14) 0.0096(13) 0.0014(11) 0.0016(11) 0.0017(12)
N2 0.0147(17) 0.0216(15) 0.0115(14) 0.0046(11) 0.0031(11) 0.0011(12)
B1 0.018(2) 0.0190(19) 0.0120(18) 0.0018(15) 0.0018(15) 0.0021(17)
S1 0.0206(5) 0.0201(4) 0.0157(4) 0.0008(3) 0.0014(3) 0.0036(4)
C64 0.067(4) 0.044(3) 0.057(3) 0.014(2) -0.018(3) 0.013(3)
Cl1 0.0547(10) 0.0715(10) 0.1070(13) 0.0350(9) -0.0082(9) 0.0133(8)
Cl2 0.0547(9) 0.0548(7) 0.0574(8) 0.0123(6) -0.0084(6) 0.0009(6)
Cl3 0.1223(16) 0.0713(10) 0.0502(8) 0.0104(7) -0.0234(9) 0.0304(10)
C65 0.041(3) 0.046(3) 0.036(2) 0.010(2) 0.018(2) 0.003(2)
Cl4 0.0648(9) 0.0433(6) 0.0503(7) 0.0121(5) -0.0024(6) -0.0077(6)
Cl5 0.0662(11) 0.0598(9) 0.0953(12) 0.0217(8) 0.0235(9) 0.0282(8)
Cl6 0.0591(9) 0.0618(8) 0.0415(7) 0.0130(6) 0.0044(6) -0.0143(7)
C67 0.021(5) 0.122(11) 0.103(9) -0.087(9) -0.017(5) 0.019(5)
C68 0.069(7) 0.025(3) 0.020(3) -0.006(2) 0.004(4) -0.025(4)
C66 0.081(8) 0.034(4) 0.015(3) 0.005(3) -0.019(4) 0.007(5)

loop_
_atom_type_symbol
_atom_type_description
_atom_type_scat_dispersion_real
_atom_type_scat_dispersion_imag
_atom_type_scat_source
C C 0.0181 0.0091 'International Tables Vol C Tables 4.2.6.8 and 6.1.1.4'
H H 0.0000 0.0000 'International Tables Vol C Tables 4.2.6.8 and 6.1.1.4'
B B 0.0090 0.0039 'International Tables Vol C Tables 4.2.6.8 and 6.1.1.4'
N N 0.0311 0.0180 'International Tables Vol C Tables 4.2.6.8 and 6.1.1.4'
S S 0.3331 0.5567 'International Tables Vol C Tables 4.2.6.8 and 6.1.1.4'
Cl Cl 0.3639 0.7018 'International Tables Vol C Tables 4.2.6.8 and 6.1.1.4'

loop_
_geom_angle_atom_site_label_1
_geom_angle_atom_site_label_2
_geom_angle_atom_site_label_3
_geom_angle
C2 C1 C6 117.4(3)
C2 C1 H1 121.3
C6 C1 H1 121.3
C1 C2 C3 123.3(3)
C1 C2 H2 118.4
C3 C2 H2 118.4
C4 C3 C2 118.3(3)
C4 C3 C20 120.8(3)
C2 C3 C20 120.8(3)
C5 C4 C3 120.1(3)
C5 C4 H3 120.0
C3 C4 H3 120.0
C4 C5 C6 119.9(3)
C4 C5 C8 134.0(3)
C6 C5 C8 106.1(3)
N1 C6 C1 128.8(3)
N1 C6 C5 110.1(3)
C1 C6 C5 121.0(3)
N1 C7 C12 125.8(3)
N1 C7 C8 112.1(3)
C12 C7 C8 122.1(3)
C9 C8 C7 119.2(3)
C9 C8 C5 135.6(3)
C7 C8 C5 105.1(3)
C8 C9 C10 119.8(3)
C8 C9 H4 120.1
C10 C9 H4 120.1
C11 C10 C9 119.3(3)
C11 C10 C34 120.5(3)
C9 C10 C34 120.1(3)
C12 C11 C10 121.5(3)
C12 C11 H5 119.2
C10 C11 H5 119.2
C7 C12 C11 118.0(3)
C7 C12 C13 116.4(3)
C11 C12 C13 125.6(3)
N2 C13 C12 122.0(3)
N2 C13 S1 114.2(3)
C12 C13 S1 123.8(3)
C15 C14 N2 126.9(3)
C15 C14 C19 120.4(3)
N2 C14 C19 112.8(3)
C16 C15 C14 117.8(3)
C16 C15 H6 121.1
C14 C15 H6 121.1
C15 C16 C17 121.7(4)
C15 C16 H7 119.1
C17 C16 H7 119.1
C18 C17 C16 121.0(4)
C18 C17 H8 119.5
C16 C17 H8 119.5
C17 C18 C19 117.7(3)
C17 C18 H9 121.1
C19 C18 H9 121.1
C18 C19 C14 121.4(3)
C18 C19 S1 128.4(3)
C14 C19 S1 110.3(3)
C25 C20 C21 118.7(3)
C25 C20 C3 120.5(3)
C21 C20 C3 120.8(3)
C22 C21 C20 120.8(4)
C22 C21 H10 119.6
C20 C21 H10 119.6
C23 C22 C21 118.1(3)
C23 C22 C26 120.5(3)
C21 C22 C26 121.3(4)
C22 C23 C24 122.8(4)
C22 C23 H11 118.6
C24 C23 H11 118.6
C25 C24 C23 117.4(4)
C25 C24 C30 120.3(3)
C23 C24 C30 122.2(3)
C20 C25 C24 122.2(3)
C20 C25 H12 118.9
C24 C25 H12 118.9
C66 C26 C67 113.3(7)
C29 C26 C22 119.7(10)
C66 C26 C22 109.8(5)
C67 C26 C22 112.2(4)
C29 C26 C28 109.9(10)
C22 C26 C28 105.6(9)
C66 C26 C68 108.6(5)
C67 C26 C68 105.1(6)
C22 C26 C68 107.5(4)
C29 C26 C27 107.1(8)
C22 C26 C27 111.9(7)
C28 C26 C27 101.2(8)
C26 C27 H55 109.5
C26 C27 H56 109.5
H55 C27 H56 109.5
C26 C27 H57 109.5
H55 C27 H57 109.5
H56 C27 H57 109.5
C26 C28 H58 109.5
C26 C28 H59 109.5
H58 C28 H59 109.5
C26 C28 H60 109.5
H58 C28 H60 109.5
H59 C28 H60 109.5
C26 C29 H61 109.5
C26 C29 H62 109.5
H61 C29 H62 109.5
C26 C29 H63 109.5
H61 C29 H63 109.5
H62 C29 H63 109.5
C32 C30 C33 112.9(4)
C32 C30 C24 108.8(3)
C33 C30 C24 110.6(3)
C32 C30 C31 108.2(4)
C33 C30 C31 104.4(4)
C24 C30 C31 111.9(4)
C30 C31 H26 109.5
C30 C31 H27 109.5
H26 C31 H27 109.5
C30 C31 H28 109.5
H26 C31 H28 109.5
H27 C31 H28 109.5
C30 C32 H29 109.5
C30 C32 H30 109.5
H29 C32 H30 109.5
C30 C32 H31 109.5
H29 C32 H31 109.5
H30 C32 H31 109.5
C30 C33 H32 109.5
C30 C33 H33 109.5
H32 C33 H33 109.5
C30 C33 H34 109.5
H32 C33 H34 109.5
H33 C33 H34 109.5
C35 C34 C39 118.3(3)
C35 C34 C10 120.2(3)
C39 C34 C10 121.5(3)
C34 C35 C36 121.8(3)
C34 C35 H13 119.1
C36 C35 H13 119.1
C37 C36 C35 117.8(3)
C37 C36 C40 122.5(3)
C35 C36 C40 119.6(3)
C36 C37 C38 122.3(3)
C36 C37 H14 118.9
C38 C37 H14 118.9
C39 C38 C37 118.2(3)
C39 C38 C44 122.7(3)
C37 C38 C44 119.1(3)
C38 C39 C34 121.5(3)
C38 C39 H15 119.2
C34 C39 H15 119.2
C42 C40 C36 112.3(3)
C42 C40 C43 108.1(3)
C36 C40 C43 110.9(3)
C42 C40 C41 108.4(3)
C36 C40 C41 107.8(3)
C43 C40 C41 109.3(3)
C40 C41 H35 109.5
C40 C41 H36 109.5
H35 C41 H36 109.5
C40 C41 H37 109.5
H35 C41 H37 109.5
H36 C41 H37 109.5
C40 C42 H38 109.5
C40 C42 H39 109.5
H38 C42 H39 109.5
C40 C42 H40 109.5
H38 C42 H40 109.5
H39 C42 H40 109.5
C40 C43 H41 109.5
C40 C43 H42 109.5
H41 C43 H42 109.5
C40 C43 H43 109.5
H41 C43 H43 109.5
H42 C43 H43 109.5
C47 C44 C46 108.0(3)
C47 C44 C38 112.5(3)
C46 C44 C38 110.1(3)
C47 C44 C45 108.7(3)
C46 C44 C45 109.2(3)
C38 C44 C45 108.3(3)
C44 C45 H44 109.5
C44 C45 H45 109.5
H44 C45 H45 109.5
C44 C45 H46 109.5
H44 C45 H46 109.5
H45 C45 H46 109.5
C44 C46 H47 109.5
C44 C46 H48 109.5
H47 C46 H48 109.5
C44 C46 H49 109.5
H47 C46 H49 109.5
H48 C46 H49 109.5
C44 C47 H50 109.5
C44 C47 H51 109.5
H50 C47 H51 109.5
C44 C47 H52 109.5
H50 C47 H52 109.5
H51 C47 H52 109.5
C49 C48 B1 165.1(4)
C48 C49 C50 174.9(4)
C55 C50 C51 118.8(4)
C55 C50 C49 121.0(4)
C51 C50 C49 120.1(4)
C52 C51 C50 119.9(5)
C52 C51 H16 120.0
C50 C51 H16 120.0
C53 C52 C51 120.9(5)
C53 C52 H17 119.5
C51 C52 H17 119.5
C52 C53 C54 119.7(4)
C52 C53 H18 120.1
C54 C53 H18 120.1
C53 C54 C55 120.7(5)
C53 C54 H19 119.7
C55 C54 H19 119.7
C54 C55 C50 119.9(5)
C54 C55 H20 120.0
C50 C55 H20 120.0
C57 C56 B1 173.0(4)
C56 C57 C58 175.4(4)
C59 C58 C63 117.7(4)
C59 C58 C57 122.6(4)
C63 C58 C57 119.6(3)
C60 C59 C58 121.2(5)
C60 C59 H21 119.4
C58 C59 H21 119.4
C61 C60 C59 120.2(5)
C61 C60 H22 119.9
C59 C60 H22 119.9
C62 C61 C60 119.8(4)
C62 C61 H23 120.1
C60 C61 H23 120.1
C61 C62 C63 119.9(4)
C61 C62 H24 120.1
C63 C62 H24 120.1
C62 C63 C58 121.1(4)
C62 C63 H25 119.5
C58 C63 H25 119.5
C7 N1 C6 106.5(3)
C7 N1 B1 124.1(3)
C6 N1 B1 128.9(3)
C13 N2 C14 112.4(3)
C13 N2 B1 126.1(3)
C14 N2 B1 121.5(3)
N1 B1 C56 113.9(3)
N1 B1 C48 110.5(3)
C56 B1 C48 108.6(3)
N1 B1 N2 104.9(3)
C56 B1 N2 106.9(3)
C48 B1 N2 112.1(3)
C13 S1 C19 90.36(17)
Cl2 C64 Cl1 111.6(3)
Cl2 C64 Cl3 110.7(4)
Cl1 C64 Cl3 109.8(3)
Cl2 C64 H53 108.2
Cl1 C64 H53 108.2
Cl3 C64 H53 108.2
Cl5 C65 Cl6 111.8(3)
Cl5 C65 Cl4 110.5(3)
Cl6 C65 Cl4 109.3(3)
Cl5 C65 H54 108.4
Cl6 C65 H54 108.4
Cl4 C65 H54 108.4
C26 C67 H64 109.5
C26 C67 H65 109.5
H64 C67 H65 109.5
C26 C67 H66 109.5
H64 C67 H66 109.5
H65 C67 H66 109.5
C26 C68 H67 109.5
C26 C68 H68 109.5
H67 C68 H68 109.5
C26 C68 H69 109.5
H67 C68 H69 109.5
H68 C68 H69 109.5
C26 C66 H70 109.5
C26 C66 H71 109.5
H70 C66 H71 109.5
C26 C66 H72 109.5
H70 C66 H72 109.5
H71 C66 H72 109.5

loop_
_geom_bond_atom_site_label_1
_geom_bond_atom_site_label_2
_geom_bond_distance
C1 C2 1.385(5)
C1 C6 1.392(5)
C1 H1 0.9500
C2 C3 1.404(5)
C2 H2 0.9500
C3 C4 1.394(5)
C3 C20 1.492(5)
C4 C5 1.393(5)
C4 H3 0.9500
C5 C6 1.414(5)
C5 C8 1.452(5)
C6 N1 1.392(4)
C7 N1 1.366(4)
C7 C12 1.385(5)
C7 C8 1.404(5)
C8 C9 1.385(5)
C9 C10 1.414(5)
C9 H4 0.9500
C10 C11 1.395(5)
C10 C34 1.486(5)
C11 C12 1.392(5)
C11 H5 0.9500
C12 C13 1.444(5)
C13 N2 1.328(5)
C13 S1 1.717(3)
C14 C15 1.392(5)
C14 N2 1.400(5)
C14 C19 1.400(5)
C15 C16 1.378(6)
C15 H6 0.9500
C16 C17 1.400(6)
C16 H7 0.9500
C17 C18 1.370(6)
C17 H8 0.9500
C18 C19 1.396(5)
C18 H9 0.9500
C19 S1 1.735(4)
C20 C25 1.386(5)
C20 C21 1.404(5)
C21 C22 1.395(5)
C21 H10 0.9500
C22 C23 1.389(6)
C22 C26 1.541(5)
C23 C24 1.392(6)
C23 H11 0.9500
C24 C25 1.387(5)
C24 C30 1.535(6)
C25 H12 0.9500
C26 C29 1.490(16)
C26 C66 1.484(9)
C26 C67 1.499(8)
C26 C28 1.576(16)
C26 C68 1.570(9)
C26 C27 1.613(14)
C27 H55 0.9800
C27 H56 0.9800
C27 H57 0.9800
C28 H58 0.9800
C28 H59 0.9800
C28 H60 0.9800
C29 H61 0.9800
C29 H62 0.9800
C29 H63 0.9800
C30 C32 1.517(6)
C30 C33 1.526(6)
C30 C31 1.540(7)
C31 H26 0.9800
C31 H27 0.9800
C31 H28 0.9800
C32 H29 0.9800
C32 H30 0.9800
C32 H31 0.9800
C33 H32 0.9800
C33 H33 0.9800
C33 H34 0.9800
C34 C35 1.391(5)
C34 C39 1.400(5)
C35 C36 1.394(5)
C35 H13 0.9500
C36 C37 1.386(5)
C36 C40 1.534(5)
C37 C38 1.396(5)
C37 H14 0.9500
C38 C39 1.382(5)
C38 C44 1.535(5)
C39 H15 0.9500
C40 C42 1.531(5)
C40 C43 1.536(5)
C40 C41 1.544(6)
C41 H35 0.9800
C41 H36 0.9800
C41 H37 0.9800
C42 H38 0.9800
C42 H39 0.9800
C42 H40 0.9800
C43 H41 0.9800
C43 H42 0.9800
C43 H43 0.9800
C44 C47 1.529(6)
C44 C46 1.533(5)
C44 C45 1.539(6)
C45 H44 0.9800
C45 H45 0.9800
C45 H46 0.9800
C46 H47 0.9800
C46 H48 0.9800
C46 H49 0.9800
C47 H50 0.9800
C47 H51 0.9800
C47 H52 0.9800
C48 C49 1.195(5)
C48 B1 1.593(5)
C49 C50 1.442(5)
C50 C55 1.392(6)
C50 C51 1.401(6)
C51 C52 1.378(6)
C51 H16 0.9500
C52 C53 1.371(8)
C52 H17 0.9500
C53 C54 1.372(8)
C53 H18 0.9500
C54 C55 1.387(6)
C54 H19 0.9500
C55 H20 0.9500
C56 C57 1.206(5)
C56 B1 1.582(6)
C57 C58 1.432(6)
C58 C59 1.387(6)
C58 C63 1.395(6)
C59 C60 1.378(7)
C59 H21 0.9500
C60 C61 1.377(7)
C60 H22 0.9500
C61 C62 1.376(7)
C61 H23 0.9500
C62 C63 1.386(6)
C62 H24 0.9500
C63 H25 0.9500
N1 B1 1.537(5)
N2 B1 1.621(5)
C64 Cl2 1.747(6)
C64 Cl1 1.748(6)
C64 Cl3 1.754(6)
C64 H53 1.0000
C65 Cl5 1.737(5)
C65 Cl6 1.761(5)
C65 Cl4 1.767(5)
C65 H54 1.0000
C67 H64 0.9800
C67 H65 0.9800
C67 H66 0.9800
C68 H67 0.9800
C68 H68 0.9800
C68 H69 0.9800
C66 H70 0.9800
C66 H71 0.9800
C66 H72 0.9800

loop_
_geom_hbond_atom_site_label_D
_geom_hbond_atom_site_label_H
_geom_hbond_atom_site_label_A
_geom_hbond_distance_DH
_geom_hbond_distance_HA
_geom_hbond_distance_DA
_geom_hbond_angle_DHA
C64 H53 Cl4 1.00 2.93 3.569(6) 122.4

loop_
_geom_torsion_atom_site_label_1
_geom_torsion_atom_site_label_2
_geom_torsion_atom_site_label_3
_geom_torsion_atom_site_label_4
_geom_torsion
C6 C1 C2 C3 0.9(5)
C1 C2 C3 C4 -0.6(5)
C1 C2 C3 C20 -178.0(3)
C2 C3 C4 C5 -1.2(5)
C20 C3 C4 C5 176.2(3)
C3 C4 C5 C6 2.6(5)
C3 C4 C5 C8 -176.8(3)
C2 C1 C6 N1 178.7(3)
C2 C1 C6 C5 0.5(5)
C4 C5 C6 N1 179.2(3)
C8 C5 C6 N1 -1.2(4)
C4 C5 C6 C1 -2.3(5)
C8 C5 C6 C1 177.3(3)
N1 C7 C8 C9 -178.9(3)
C12 C7 C8 C9 1.9(5)
N1 C7 C8 C5 0.2(4)
C12 C7 C8 C5 -179.0(3)
C4 C5 C8 C9 -1.0(7)
C6 C5 C8 C9 179.5(4)
C4 C5 C8 C7 -179.9(4)
C6 C5 C8 C7 0.6(4)
C7 C8 C9 C10 -0.4(5)
C5 C8 C9 C10 -179.2(4)
C8 C9 C10 C11 -1.8(5)
C8 C9 C10 C34 175.7(3)
C9 C10 C11 C12 2.6(5)
C34 C10 C11 C12 -174.9(3)
N1 C7 C12 C11 179.8(3)
C8 C7 C12 C11 -1.1(5)
N1 C7 C12 C13 1.8(5)
C8 C7 C12 C13 -179.0(3)
C10 C11 C12 C7 -1.2(5)
C10 C11 C12 C13 176.6(3)
C7 C12 C13 N2 1.2(5)
C11 C12 C13 N2 -176.5(3)
C7 C12 C13 S1 -178.1(3)
C11 C12 C13 S1 4.2(5)
N2 C14 C15 C16 -179.8(4)
C19 C14 C15 C16 1.0(5)
C14 C15 C16 C17 0.8(6)
C15 C16 C17 C18 -1.7(6)
C16 C17 C18 C19 0.8(6)
C17 C18 C19 C14 1.0(6)
C17 C18 C19 S1 -178.8(3)
C15 C14 C19 C18 -1.9(5)
N2 C14 C19 C18 178.8(3)
C15 C14 C19 S1 177.9(3)
N2 C14 C19 S1 -1.4(4)
C4 C3 C20 C25 -24.8(5)
C2 C3 C20 C25 152.5(3)
C4 C3 C20 C21 157.6(3)
C2 C3 C20 C21 -25.2(5)
C25 C20 C21 C22 -0.6(5)
C3 C20 C21 C22 177.1(3)
C20 C21 C22 C23 -0.9(5)
C20 C21 C22 C26 -177.4(3)
C21 C22 C23 C24 0.7(6)
C26 C22 C23 C24 177.3(4)
C22 C23 C24 C25 1.0(6)
C22 C23 C24 C30 -179.4(4)
C21 C20 C25 C24 2.4(5)
C3 C20 C25 C24 -175.3(3)
C23 C24 C25 C20 -2.6(5)
C30 C24 C25 C20 177.8(3)
C23 C22 C26 C29 58.0(10)
C21 C22 C26 C29 -125.5(10)
C23 C22 C26 C66 -81.7(7)
C21 C22 C26 C66 94.8(6)
C23 C22 C26 C67 151.4(9)
C21 C22 C26 C67 -32.2(10)
C23 C22 C26 C28 -66.4(9)
C21 C22 C26 C28 110.1(8)
C23 C22 C26 C68 36.2(6)
C21 C22 C26 C68 -147.3(5)
C23 C22 C26 C27 -175.6(6)
C21 C22 C26 C27 0.8(7)
C25 C24 C30 C32 85.7(5)
C23 C24 C30 C32 -93.9(4)
C25 C24 C30 C33 -149.7(4)
C23 C24 C30 C33 30.7(6)
C25 C24 C30 C31 -33.8(5)
C23 C24 C30 C31 146.6(4)
C11 C10 C34 C35 144.1(3)
C9 C10 C34 C35 -33.4(5)
C11 C10 C34 C39 -34.0(5)
C9 C10 C34 C39 148.5(3)
C39 C34 C35 C36 -0.1(5)
C10 C34 C35 C36 -178.3(3)
C34 C35 C36 C37 -0.4(5)
C34 C35 C36 C40 175.5(3)
C35 C36 C37 C38 0.9(6)
C40 C36 C37 C38 -174.9(4)
C36 C37 C38 C39 -1.0(6)
C36 C37 C38 C44 -179.1(3)
C37 C38 C39 C34 0.4(5)
C44 C38 C39 C34 178.5(3)
C35 C34 C39 C38 0.1(5)
C10 C34 C39 C38 178.2(3)
C37 C36 C40 C42 -18.5(5)
C35 C36 C40 C42 165.7(4)
C37 C36 C40 C43 -139.6(4)
C35 C36 C40 C43 44.7(5)
C37 C36 C40 C41 100.8(4)
C35 C36 C40 C41 -74.9(4)
C39 C38 C44 C47 9.5(5)
C37 C38 C44 C47 -172.4(4)
C39 C38 C44 C46 129.9(4)
C37 C38 C44 C46 -52.0(5)
C39 C38 C44 C45 -110.7(4)
C37 C38 C44 C45 67.4(4)
C55 C50 C51 C52 -0.6(6)
C49 C50 C51 C52 176.0(4)
C50 C51 C52 C53 0.2(7)
C51 C52 C53 C54 0.4(7)
C52 C53 C54 C55 -0.7(7)
C53 C54 C55 C50 0.4(6)
C51 C50 C55 C54 0.2(6)
C49 C50 C55 C54 -176.3(4)
C63 C58 C59 C60 -1.6(8)
C57 C58 C59 C60 179.6(5)
C58 C59 C60 C61 -0.2(9)
C59 C60 C61 C62 1.8(9)
C60 C61 C62 C63 -1.5(7)
C61 C62 C63 C58 -0.3(6)
C59 C58 C63 C62 1.8(6)
C57 C58 C63 C62 -179.4(4)
C12 C7 N1 C6 178.2(3)
C8 C7 N1 C6 -1.0(4)
C12 C7 N1 B1 -8.8(5)
C8 C7 N1 B1 172.0(3)
C1 C6 N1 C7 -177.0(3)
C5 C6 N1 C7 1.4(4)
C1 C6 N1 B1 10.5(6)
C5 C6 N1 B1 -171.2(3)
C12 C13 N2 C14 179.1(3)
S1 C13 N2 C14 -1.5(4)
C12 C13 N2 B1 2.5(5)
S1 C13 N2 B1 -178.2(3)
C15 C14 N2 C13 -177.4(4)
C19 C14 N2 C13 1.9(4)
C15 C14 N2 B1 -0.6(5)
C19 C14 N2 B1 178.7(3)
C7 N1 B1 C56 -106.2(4)
C6 N1 B1 C56 65.2(4)
C7 N1 B1 C48 131.3(3)
C6 N1 B1 C48 -57.4(4)
C7 N1 B1 N2 10.3(4)
C6 N1 B1 N2 -178.3(3)
C49 C48 B1 N1 67.8(16)
C49 C48 B1 C56 -57.7(16)
C49 C48 B1 N2 -175.6(14)
C13 N2 B1 N1 -7.6(4)
C14 N2 B1 N1 176.1(3)
C13 N2 B1 C56 113.6(4)
C14 N2 B1 C56 -62.7(4)
C13 N2 B1 C48 -127.5(4)
C14 N2 B1 C48 56.2(4)
N2 C13 S1 C19 0.6(3)
C12 C13 S1 C19 180.0(3)
C18 C19 S1 C13 -179.7(4)
C14 C19 S1 C13 0.4(3)
